data_7202737
loop_
_publ_author_name
'Gu, Jie'
'Chen, Wei-Qiang'
'Wada, Tatsuo'
'Hashizume, Daisuke'
'Duan, Xuan-Ming'

_publ_section_title
;
 From supermolecular sheet to helix by breaking molecular symmetry: the
 case of 4-[2-(carbazol-3-yl)vinyl] pyridium tosylate
;
_journal_issue 7
_journal_name_full CrystEngComm
_journal_page_first 541
_journal_paper_doi 10.1039/b701377a
_journal_volume 9
_journal_year 2007
_chemical_formula_sum 'C29 H28 N2 O3 S'
_chemical_formula_weight 484.59
_chemical_name_common '1-methyl-4-(2-(9-ethyl carbazol-3-yl)vinyl)pyridinium tosylate'
_chemical_name_systematic
;
1-methyl-4-[2-(9-ethyl carbazol-3-yl)vinyl]pyridinium tosylate
;
_space_group_IT_number 19
_symmetry_cell_setting orthorhombic
_symmetry_space_group_name_Hall 'P 2ac 2ab'
_symmetry_space_group_name_H-M 'P 21 21 21'
_atom_sites_solution_hydrogens geom
_atom_sites_solution_primary direct
_atom_sites_solution_secondary difmap
_audit_creation_method SHELXL-97
_cell_angle_alpha 90.00
_cell_angle_beta 90.00
_cell_angle_gamma 90.00
_cell_formula_units_Z 4
_cell_length_a 6.7781(9)
_cell_length_b 13.5566(18)
_cell_length_c 26.631(4)
_cell_measurement_reflns_used 1982
_cell_measurement_temperature 293(2)
_cell_measurement_theta_max 19.66
_cell_measurement_theta_min 2.74
_cell_volume 2447.1(6)
_computing_cell_refinement 'Bruker SMART APEX II'
_computing_data_collection 'Bruker SMART APEX II'
_computing_data_reduction 'Bruker SAINT'
_computing_molecular_graphics 'Bruker SHELXTL'
_computing_publication_material 'Bruker SHELXTL'
_computing_structure_refinement 'SHELXL-97 (Sheldrick, 1997)'
_computing_structure_solution 'SHELXS-97 (Sheldrick, 1990)'
_diffrn_ambient_temperature 293(2)
_diffrn_measured_fraction_theta_full 1.000
_diffrn_measured_fraction_theta_max 1.000
_diffrn_measurement_device_type 'APEX II CCD area detector'
_diffrn_measurement_method 'phi and omega scans'
_diffrn_radiation_monochromator graphite
_diffrn_radiation_source 'fine-focus sealed tube'
_diffrn_radiation_type MoK\a
_diffrn_radiation_wavelength 0.71073
_diffrn_reflns_av_R_equivalents 0.0442
_diffrn_reflns_av_sigmaI/netI 0.0580
_diffrn_reflns_limit_h_max 8
_diffrn_reflns_limit_h_min -7
_diffrn_reflns_limit_k_max 16
_diffrn_reflns_limit_k_min -15
_diffrn_reflns_limit_l_max 31
_diffrn_reflns_limit_l_min -20
_diffrn_reflns_number 13385
_diffrn_reflns_theta_full 25.02
_diffrn_reflns_theta_max 25.02
_diffrn_reflns_theta_min 1.69
_exptl_absorpt_coefficient_mu 0.167
_exptl_absorpt_correction_T_max 1.000000
_exptl_absorpt_correction_T_min 0.743664
_exptl_absorpt_correction_type multi-scan
_exptl_absorpt_process_details SADABS
_exptl_crystal_colour YELLOW
_exptl_crystal_density_diffrn 1.315
_exptl_crystal_density_meas ?
_exptl_crystal_density_method 'not measured'
_exptl_crystal_description PRISM
_exptl_crystal_F_000 1024
_exptl_crystal_size_max 0.26
_exptl_crystal_size_mid 0.10
_exptl_crystal_size_min 0.08
_refine_diff_density_max 0.182
_refine_diff_density_min -0.224
_refine_diff_density_rms 0.034
_refine_ls_abs_structure_details 'Flack H D (1983), Acta Cryst. A39, 876-881'
_refine_ls_abs_structure_Flack -0.22(9)
_refine_ls_extinction_method none
_refine_ls_goodness_of_fit_ref 1.047
_refine_ls_hydrogen_treatment constr
_refine_ls_matrix_type full
_refine_ls_number_parameters 318
_refine_ls_number_reflns 4301
_refine_ls_number_restraints 0
_refine_ls_restrained_S_all 1.047
_refine_ls_R_factor_all 0.0731
_refine_ls_R_factor_gt 0.0419
_refine_ls_shift/su_max 0.000
_refine_ls_shift/su_mean 0.000
_refine_ls_structure_factor_coef Fsqd
_refine_ls_weighting_details 'calc w=1/[\s^2^(Fo^2^)+(0.0518P)^2^+0.0000P] where P=(Fo^2^+2Fc^2^)/3'
_refine_ls_weighting_scheme calc
_refine_ls_wR_factor_gt 0.0942
_refine_ls_wR_factor_ref 0.1066
_reflns_number_gt 3093
_reflns_number_total 4301
_reflns_threshold_expression >2sigma(I)
_cod_data_source_file b701377a.txt
_cod_data_source_block compound_tosylate
_cod_depositor_comments
;
The following automatic conversions were performed:
'_symmetry_cell_setting' value 'Orthorhombic' changed to 'orthorhombic'
according to '/home/saulius/struct/CIF-dictionaries/cif_core.dic'
dictionary named 'cif_core.dic' version 2.4.1 from
2010-06-29.

'_exptl_absorpt_correction_type' value 'MULTI-SCAN' changed
to 'multi-scan' according to
'/home/saulius/struct/CIF-dictionaries/cif_core.dic' dictionary named
'cif_core.dic' version 2.4.1 from 2010-06-29.

Automatic conversion script
Id: cif_fix_enum 1527 2010-12-29 10:47:43Z saulius 

The following automatic conversions were performed:

'_exptl_crystal_density_meas' value 'NONE' was changed to '?' - the
value is perceived as not measured.

Automatic conversion script
Id: cif_fix_values 3008 2015-01-20 13:52:24Z robertas 
;
_cod_original_cell_volume 2447.0(6)
_cod_original_sg_symbol_H-M P2(1)2(1)2(1)
_cod_database_code 7202737

loop_
_symmetry_equiv_pos_as_xyz
'x, y, z'
'-x+1/2, -y, z+1/2'
'-x, y+1/2, -z+1/2'
'x+1/2, -y+1/2, -z'

loop_
_atom_site_label
_atom_site_type_symbol
_atom_site_fract_x
_atom_site_fract_y
_atom_site_fract_z
_atom_site_U_iso_or_equiv
_atom_site_adp_type
_atom_site_occupancy
_atom_site_symmetry_multiplicity
_atom_site_calc_flag
_atom_site_refinement_flags
_atom_site_disorder_assembly
_atom_site_disorder_group
S1 S -0.03832(11) 0.23854(5) 0.16446(3) 0.0480(2) Uani 1 1 d . . .
O1 O -0.0361(3) 0.13391(13) 0.15780(9) 0.0672(6) Uani 1 1 d . . .
O2 O 0.0701(4) 0.26620(17) 0.20935(8) 0.0792(7) Uani 1 1 d . . .
O3 O -0.2284(3) 0.28235(18) 0.16188(11) 0.0939(9) Uani 1 1 d . . .
N1 N 1.6647(3) 0.47279(16) 0.26666(9) 0.0419(6) Uani 1 1 d . . .
N2 N 0.3455(3) 0.72606(17) 0.09044(9) 0.0487(6) Uani 1 1 d . . .
C1 C 1.4576(5) 0.6088(2) 0.25427(12) 0.0524(8) Uani 1 1 d . . .
H1 H 1.4339 0.6757 0.2593 0.063 Uiso 1 1 calc R . .
C2 C 1.6285(4) 0.5683(2) 0.27206(12) 0.0482(8) Uani 1 1 d . . .
H2 H 1.7205 0.6082 0.2881 0.058 Uiso 1 1 calc R . .
C3 C 1.8475(5) 0.4297(2) 0.28757(13) 0.0590(9) Uani 1 1 d . . .
H3A H 1.9364 0.4817 0.2969 0.088 Uiso 1 1 calc R . .
H3B H 1.9088 0.3885 0.2627 0.088 Uiso 1 1 calc R . .
H3C H 1.8159 0.3909 0.3166 0.088 Uiso 1 1 calc R . .
C4 C 1.5314(5) 0.4152(2) 0.24334(12) 0.0556(9) Uani 1 1 d . . .
H4 H 1.5564 0.3481 0.2398 0.067 Uiso 1 1 calc R . .
C5 C 1.3609(5) 0.4535(2) 0.22484(13) 0.0536(8) Uani 1 1 d . . .
H5 H 1.2708 0.4119 0.2092 0.064 Uiso 1 1 calc R . .
C6 C 1.3189(4) 0.5529(2) 0.22888(11) 0.0456(7) Uani 1 1 d . . .
C7 C 1.1436(5) 0.5999(2) 0.20797(12) 0.0526(8) Uani 1 1 d . . .
H7 H 1.1249 0.6665 0.2151 0.063 Uiso 1 1 calc R . .
C8 C 1.0099(4) 0.5564(2) 0.18001(12) 0.0517(8) Uani 1 1 d . . .
H8 H 1.0284 0.4893 0.1743 0.062 Uiso 1 1 calc R . .
C9 C 0.8358(4) 0.6003(2) 0.15674(11) 0.0468(7) Uani 1 1 d . . .
C10 C 0.6957(4) 0.5376(2) 0.13521(12) 0.0514(8) Uani 1 1 d . . .
H10 H 0.7171 0.4699 0.1365 0.062 Uiso 1 1 calc R . .
C11 C 0.5282(5) 0.5718(2) 0.11228(12) 0.0527(8) Uani 1 1 d . . .
H11 H 0.4369 0.5287 0.0982 0.063 Uiso 1 1 calc R . .
C12 C 0.5002(4) 0.6729(2) 0.11097(11) 0.0439(7) Uani 1 1 d . . .
C13 C 0.1834(4) 0.6835(2) 0.06161(12) 0.0570(8) Uani 1 1 d . . .
H13A H 0.0670 0.7244 0.0657 0.068 Uiso 1 1 calc R . .
H13B H 0.1531 0.6185 0.0748 0.068 Uiso 1 1 calc R . .
C14 C 0.2307(5) 0.6748(3) 0.00661(13) 0.0784(11) Uani 1 1 d . . .
H14A H 0.2486 0.7394 -0.0074 0.118 Uiso 1 1 calc R . .
H14B H 0.1240 0.6421 -0.0103 0.118 Uiso 1 1 calc R . .
H14C H 0.3496 0.6372 0.0024 0.118 Uiso 1 1 calc R . .
C15 C 0.3850(4) 0.8258(2) 0.09569(11) 0.0435(7) Uani 1 1 d . . .
C16 C 0.2785(5) 0.9072(2) 0.07946(12) 0.0575(9) Uani 1 1 d . . .
H16 H 0.1589 0.8995 0.0628 0.069 Uiso 1 1 calc R . .
C17 C 0.3542(6) 0.9995(2) 0.08870(14) 0.0680(10) Uani 1 1 d . . .
H17 H 0.2830 1.0548 0.0787 0.082 Uiso 1 1 calc R . .
C18 C 0.5332(5) 1.0120(2) 0.11243(13) 0.0618(9) Uani 1 1 d . . .
H18 H 0.5831 1.0753 0.1170 0.074 Uiso 1 1 calc R . .
C19 C 0.6391(5) 0.9318(2) 0.12941(11) 0.0504(8) Uani 1 1 d . . .
H19 H 0.7580 0.9407 0.1462 0.060 Uiso 1 1 calc R . .
C20 C 0.5659(4) 0.8378(2) 0.12105(10) 0.0429(7) Uani 1 1 d . . .
C21 C 0.6382(4) 0.7393(2) 0.13121(10) 0.0412(6) Uani 1 1 d . . .
C22 C 0.8055(4) 0.7027(2) 0.15510(11) 0.0471(7) Uani 1 1 d . . .
H22 H 0.8960 0.7454 0.1698 0.057 Uiso 1 1 calc R . .
C23 C 0.4454(7) 0.3953(3) -0.01042(16) 0.0942(13) Uani 1 1 d . . .
H23A H 0.5533 0.4341 0.0020 0.141 Uiso 1 1 d R . .
H23B H 0.3637 0.4352 -0.0317 0.141 Uiso 1 1 d R . .
H23C H 0.4958 0.3404 -0.0292 0.141 Uiso 1 1 d R . .
C24 C 0.3254(6) 0.3579(2) 0.03299(14) 0.0608(9) Uani 1 1 d . . .
C25 C 0.4085(5) 0.3050(2) 0.07112(14) 0.0654(10) Uani 1 1 d . . .
H25 H 0.5429 0.2914 0.0698 0.079 Uiso 1 1 calc R . .
C26 C 0.3011(4) 0.2711(2) 0.11137(12) 0.0534(8) Uani 1 1 d . . .
H26 H 0.3637 0.2366 0.1370 0.064 Uiso 1 1 calc R . .
C27 C 0.1003(4) 0.28807(18) 0.11384(11) 0.0412(7) Uani 1 1 d . . .
C28 C 0.0123(5) 0.3411(2) 0.07610(12) 0.0564(9) Uani 1 1 d . . .
H28 H -0.1225 0.3536 0.0773 0.068 Uiso 1 1 calc R . .
C29 C 0.1240(6) 0.3763(2) 0.03577(13) 0.0661(10) Uani 1 1 d . . .
H29 H 0.0628 0.4125 0.0105 0.079 Uiso 1 1 calc R . .

loop_
_atom_site_aniso_label
_atom_site_aniso_U_11
_atom_site_aniso_U_22
_atom_site_aniso_U_33
_atom_site_aniso_U_23
_atom_site_aniso_U_13
_atom_site_aniso_U_12
S1 0.0474(4) 0.0409(4) 0.0557(5) 0.0027(4) 0.0078(4) 0.0017(3)
O1 0.0819(15) 0.0403(11) 0.0795(17) -0.0011(11) 0.0162(15) -0.0120(11)
O2 0.1095(18) 0.0811(15) 0.0469(13) -0.0072(13) 0.0045(14) -0.0358(15)
O3 0.0586(13) 0.1042(19) 0.119(2) 0.0495(18) 0.0365(16) 0.0357(13)
N1 0.0424(14) 0.0399(14) 0.0435(16) 0.0005(11) 0.0015(13) 0.0007(11)
N2 0.0443(13) 0.0605(16) 0.0415(15) -0.0021(13) -0.0086(12) 0.0026(12)
C1 0.0615(19) 0.0382(16) 0.058(2) -0.0071(15) -0.0072(19) 0.0054(15)
C2 0.0491(18) 0.0396(17) 0.056(2) -0.0041(14) -0.0085(17) 0.0002(14)
C3 0.0500(18) 0.063(2) 0.064(2) 0.0082(17) 0.0016(18) 0.0146(16)
C4 0.064(2) 0.0358(15) 0.067(2) -0.0056(15) 0.001(2) 0.0038(16)
C5 0.0494(17) 0.0492(19) 0.062(2) -0.0075(16) -0.0103(18) -0.0080(15)
C6 0.0459(17) 0.0468(18) 0.0440(19) 0.0027(14) 0.0052(16) 0.0051(14)
C7 0.0576(18) 0.0443(17) 0.056(2) -0.0036(16) 0.0012(18) 0.0038(15)
C8 0.0548(19) 0.0503(18) 0.050(2) 0.0020(15) 0.0091(17) 0.0064(15)
C9 0.0487(17) 0.0507(17) 0.0409(18) 0.0069(15) 0.0059(16) 0.0143(14)
C10 0.057(2) 0.0442(17) 0.053(2) 0.0020(15) 0.0060(18) 0.0019(15)
C11 0.0550(19) 0.0511(18) 0.052(2) -0.0010(15) -0.0054(18) -0.0027(16)
C12 0.0428(17) 0.0520(17) 0.0370(17) 0.0001(13) 0.0000(15) 0.0063(13)
C13 0.0452(17) 0.072(2) 0.054(2) 0.0023(17) -0.0073(17) -0.0055(16)
C14 0.075(2) 0.109(3) 0.051(2) -0.012(2) -0.009(2) -0.005(2)
C15 0.0435(16) 0.0534(18) 0.0336(18) -0.0032(15) 0.0014(15) 0.0070(14)
C16 0.0568(19) 0.070(2) 0.046(2) 0.0006(17) -0.0080(17) 0.0187(18)
C17 0.082(2) 0.057(2) 0.064(2) 0.0018(19) -0.008(2) 0.0211(19)
C18 0.076(2) 0.0523(19) 0.057(2) -0.0020(16) -0.006(2) 0.0116(18)
C19 0.0541(18) 0.0541(19) 0.043(2) -0.0060(15) -0.0062(17) 0.0049(15)
C20 0.0451(17) 0.0512(17) 0.0322(17) -0.0061(13) -0.0044(15) 0.0080(14)
C21 0.0407(14) 0.0495(16) 0.0333(15) 0.0000(14) 0.0020(13) 0.0068(14)
C22 0.0410(16) 0.0580(19) 0.0423(19) 0.0015(15) -0.0002(15) 0.0009(13)
C23 0.122(3) 0.074(2) 0.086(3) 0.005(2) 0.045(3) -0.015(3)
C24 0.075(2) 0.0471(18) 0.061(2) -0.0061(17) 0.019(2) -0.0084(17)
C25 0.0482(19) 0.068(2) 0.080(3) 0.000(2) 0.016(2) -0.0010(16)
C26 0.0464(17) 0.0538(18) 0.060(2) 0.0086(17) 0.0021(17) 0.0011(14)
C27 0.0455(17) 0.0345(15) 0.0437(18) -0.0040(13) 0.0017(14) 0.0010(11)
C28 0.0516(18) 0.0570(18) 0.061(2) 0.0054(16) 0.0067(18) 0.0035(15)
C29 0.088(3) 0.062(2) 0.049(2) 0.0093(17) -0.002(2) 0.0055(19)

loop_
_atom_type_symbol
_atom_type_description
_atom_type_scat_dispersion_real
_atom_type_scat_dispersion_imag
_atom_type_scat_source
C C 0.0033 0.0016 'International Tables Vol C Tables 4.2.6.8 and 6.1.1.4'
H H 0.0000 0.0000 'International Tables Vol C Tables 4.2.6.8 and 6.1.1.4'
N N 0.0061 0.0033 'International Tables Vol C Tables 4.2.6.8 and 6.1.1.4'
O O 0.0106 0.0060 'International Tables Vol C Tables 4.2.6.8 and 6.1.1.4'
S S 0.1246 0.1234 'International Tables Vol C Tables 4.2.6.8 and 6.1.1.4'

loop_
_geom_angle_atom_site_label_1
_geom_angle_atom_site_label_2
_geom_angle_atom_site_label_3
_geom_angle
_geom_angle_site_symmetry_1
_geom_angle_site_symmetry_3
_geom_angle_publ_flag
O3 S1 O1 114.73(16) . . ?
O3 S1 O2 113.01(18) . . ?
O1 S1 O2 110.67(15) . . ?
O3 S1 C27 106.56(14) . . ?
O1 S1 C27 105.99(13) . . ?
O2 S1 C27 105.05(13) . . ?
C2 N1 C4 119.5(2) . . ?
C2 N1 C3 120.0(2) . . ?
C4 N1 C3 120.5(2) . . ?
C12 N2 C15 108.8(2) . . ?
C12 N2 C13 124.9(2) . . ?
C15 N2 C13 125.8(2) . . ?
C2 C1 C6 121.6(3) . . ?
C2 C1 H1 119.2 . . ?
C6 C1 H1 119.2 . . ?
N1 C2 C1 120.8(3) . . ?
N1 C2 H2 119.6 . . ?
C1 C2 H2 119.6 . . ?
N1 C3 H3A 109.5 . . ?
N1 C3 H3B 109.5 . . ?
H3A C3 H3B 109.5 . . ?
N1 C3 H3C 109.5 . . ?
H3A C3 H3C 109.5 . . ?
H3B C3 H3C 109.5 . . ?
N1 C4 C5 121.1(3) . . ?
N1 C4 H4 119.4 . . ?
C5 C4 H4 119.4 . . ?
C4 C5 C6 121.3(3) . . ?
C4 C5 H5 119.4 . . ?
C6 C5 H5 119.4 . . ?
C5 C6 C1 115.6(3) . . ?
C5 C6 C7 124.4(3) . . ?
C1 C6 C7 120.0(3) . . ?
C8 C7 C6 125.6(3) . . ?
C8 C7 H7 117.2 . . ?
C6 C7 H7 117.2 . . ?
C7 C8 C9 128.0(3) . . ?
C7 C8 H8 116.0 . . ?
C9 C8 H8 116.0 . . ?
C10 C9 C22 119.3(3) . . ?
C10 C9 C8 118.4(3) . . ?
C22 C9 C8 122.3(3) . . ?
C11 C10 C9 122.7(3) . . ?
C11 C10 H10 118.6 . . ?
C9 C10 H10 118.6 . . ?
C10 C11 C12 117.3(3) . . ?
C10 C11 H11 121.3 . . ?
C12 C11 H11 121.3 . . ?
C11 C12 N2 129.0(3) . . ?
C11 C12 C21 122.2(3) . . ?
N2 C12 C21 108.8(2) . . ?
N2 C13 C14 112.5(3) . . ?
N2 C13 H13A 109.1 . . ?
C14 C13 H13A 109.1 . . ?
N2 C13 H13B 109.1 . . ?
C14 C13 H13B 109.1 . . ?
H13A C13 H13B 107.8 . . ?
C13 C14 H14A 109.5 . . ?
C13 C14 H14B 109.5 . . ?
H14A C14 H14B 109.5 . . ?
C13 C14 H14C 109.5 . . ?
H14A C14 H14C 109.5 . . ?
H14B C14 H14C 109.5 . . ?
N2 C15 C16 130.1(3) . . ?
N2 C15 C20 109.2(2) . . ?
C16 C15 C20 120.7(3) . . ?
C17 C16 C15 118.3(3) . . ?
C17 C16 H16 120.9 . . ?
C15 C16 H16 120.9 . . ?
C16 C17 C18 121.5(3) . . ?
C16 C17 H17 119.2 . . ?
C18 C17 H17 119.2 . . ?
C17 C18 C19 120.7(3) . . ?
C17 C18 H18 119.6 . . ?
C19 C18 H18 119.6 . . ?
C18 C19 C20 119.1(3) . . ?
C18 C19 H19 120.5 . . ?
C20 C19 H19 120.5 . . ?
C19 C20 C15 119.6(3) . . ?
C19 C20 C21 134.2(3) . . ?
C15 C20 C21 106.1(2) . . ?
C22 C21 C12 119.3(3) . . ?
C22 C21 C20 133.6(3) . . ?
C12 C21 C20 107.1(2) . . ?
C21 C22 C9 119.0(3) . . ?
C21 C22 H22 120.5 . . ?
C9 C22 H22 120.5 . . ?
C24 C23 H23A 109.5 . . ?
C24 C23 H23B 109.5 . . ?
H23A C23 H23B 109.5 . . ?
C24 C23 H23C 109.5 . . ?
H23A C23 H23C 109.5 . . ?
H23B C23 H23C 109.5 . . ?
C25 C24 C29 117.4(3) . . ?
C25 C24 C23 121.8(3) . . ?
C29 C24 C23 120.8(4) . . ?
C24 C25 C26 122.5(3) . . ?
C24 C25 H25 118.8 . . ?
C26 C25 H25 118.8 . . ?
C25 C26 C27 120.2(3) . . ?
C25 C26 H26 119.9 . . ?
C27 C26 H26 119.9 . . ?
C28 C27 C26 118.7(3) . . ?
C28 C27 S1 121.6(2) . . ?
C26 C27 S1 119.6(2) . . ?
C27 C28 C29 120.4(3) . . ?
C27 C28 H28 119.8 . . ?
C29 C28 H28 119.8 . . ?
C24 C29 C28 120.7(3) . . ?
C24 C29 H29 119.6 . . ?
C28 C29 H29 119.6 . . ?

loop_
_geom_bond_atom_site_label_1
_geom_bond_atom_site_label_2
_geom_bond_distance
_geom_bond_site_symmetry_2
_geom_bond_publ_flag
S1 O3 1.420(2) . ?
S1 O1 1.4296(19) . ?
S1 O2 1.452(2) . ?
S1 C27 1.775(3) . ?
N1 C2 1.326(3) . ?
N1 C4 1.346(4) . ?
N1 C3 1.479(4) . ?
N2 C12 1.385(3) . ?
N2 C15 1.386(3) . ?
N2 C13 1.460(4) . ?
C1 C2 1.367(4) . ?
C1 C6 1.385(4) . ?
C1 H1 0.9300 . ?
C2 H2 0.9300 . ?
C3 H3A 0.9600 . ?
C3 H3B 0.9600 . ?
C3 H3C 0.9600 . ?
C4 C5 1.359(4) . ?
C4 H4 0.9300 . ?
C5 C6 1.382(4) . ?
C5 H5 0.9300 . ?
C6 C7 1.459(4) . ?
C7 C8 1.313(4) . ?
C7 H7 0.9300 . ?
C8 C9 1.460(4) . ?
C8 H8 0.9300 . ?
C9 C10 1.397(4) . ?
C9 C22 1.404(4) . ?
C10 C11 1.370(4) . ?
C10 H10 0.9300 . ?
C11 C12 1.385(4) . ?
C11 H11 0.9300 . ?
C12 C21 1.405(4) . ?
C13 C14 1.504(5) . ?
C13 H13A 0.9700 . ?
C13 H13B 0.9700 . ?
C14 H14A 0.9600 . ?
C14 H14B 0.9600 . ?
C14 H14C 0.9600 . ?
C15 C16 1.388(4) . ?
C15 C20 1.409(4) . ?
C16 C17 1.374(4) . ?
C16 H16 0.9300 . ?
C17 C18 1.379(5) . ?
C17 H17 0.9300 . ?
C18 C19 1.379(4) . ?
C18 H18 0.9300 . ?
C19 C20 1.386(4) . ?
C19 H19 0.9300 . ?
C20 C21 1.448(4) . ?
C21 C22 1.392(4) . ?
C22 H22 0.9300 . ?
C23 C24 1.502(5) . ?
C23 H23A 0.9600 . ?
C23 H23B 0.9600 . ?
C23 H23C 0.9600 . ?
C24 C25 1.365(4) . ?
C24 C29 1.390(5) . ?
C25 C26 1.375(4) . ?
C25 H25 0.9300 . ?
C26 C27 1.382(4) . ?
C26 H26 0.9300 . ?
C27 C28 1.372(4) . ?
C28 C29 1.398(4) . ?
C28 H28 0.9300 . ?
C29 H29 0.9300 . ?

loop_
_geom_torsion_atom_site_label_1
_geom_torsion_atom_site_label_2
_geom_torsion_atom_site_label_3
_geom_torsion_atom_site_label_4
_geom_torsion
_geom_torsion_site_symmetry_1
_geom_torsion_site_symmetry_2
_geom_torsion_site_symmetry_3
_geom_torsion_site_symmetry_4
_geom_torsion_publ_flag
C4 N1 C2 C1 0.1(4) . . . . ?
C3 N1 C2 C1 -178.1(3) . . . . ?
C6 C1 C2 N1 -1.8(5) . . . . ?
C2 N1 C4 C5 0.5(5) . . . . ?
C3 N1 C4 C5 178.7(3) . . . . ?
N1 C4 C5 C6 0.6(5) . . . . ?
C4 C5 C6 C1 -2.2(5) . . . . ?
C4 C5 C6 C7 177.1(3) . . . . ?
C2 C1 C6 C5 2.8(5) . . . . ?
C2 C1 C6 C7 -176.5(3) . . . . ?
C5 C6 C7 C8 -4.7(5) . . . . ?
C1 C6 C7 C8 174.5(3) . . . . ?
C6 C7 C8 C9 -177.7(3) . . . . ?
C7 C8 C9 C10 -169.8(3) . . . . ?
C7 C8 C9 C22 10.6(5) . . . . ?
C22 C9 C10 C11 0.0(5) . . . . ?
C8 C9 C10 C11 -179.7(3) . . . . ?
C9 C10 C11 C12 0.0(5) . . . . ?
C10 C11 C12 N2 -179.9(3) . . . . ?
C10 C11 C12 C21 1.3(4) . . . . ?
C15 N2 C12 C11 -177.0(3) . . . . ?
C13 N2 C12 C11 -5.3(5) . . . . ?
C15 N2 C12 C21 2.0(3) . . . . ?
C13 N2 C12 C21 173.7(2) . . . . ?
C12 N2 C13 C14 -87.2(4) . . . . ?
C15 N2 C13 C14 83.1(4) . . . . ?
C12 N2 C15 C16 177.3(3) . . . . ?
C13 N2 C15 C16 5.7(5) . . . . ?
C12 N2 C15 C20 -1.4(3) . . . . ?
C13 N2 C15 C20 -173.0(3) . . . . ?
N2 C15 C16 C17 -178.5(3) . . . . ?
C20 C15 C16 C17 0.1(4) . . . . ?
C15 C16 C17 C18 1.4(5) . . . . ?
C16 C17 C18 C19 -2.4(5) . . . . ?
C17 C18 C19 C20 1.8(5) . . . . ?
C18 C19 C20 C15 -0.3(4) . . . . ?
C18 C19 C20 C21 176.9(3) . . . . ?
N2 C15 C20 C19 178.2(3) . . . . ?
C16 C15 C20 C19 -0.7(4) . . . . ?
N2 C15 C20 C21 0.3(3) . . . . ?
C16 C15 C20 C21 -178.6(3) . . . . ?
C11 C12 C21 C22 -2.4(4) . . . . ?
N2 C12 C21 C22 178.5(2) . . . . ?
C11 C12 C21 C20 177.3(3) . . . . ?
N2 C12 C21 C20 -1.7(3) . . . . ?
C19 C20 C21 C22 3.1(5) . . . . ?
C15 C20 C21 C22 -179.4(3) . . . . ?
C19 C20 C21 C12 -176.6(3) . . . . ?
C15 C20 C21 C12 0.9(3) . . . . ?
C12 C21 C22 C9 2.3(4) . . . . ?
C20 C21 C22 C9 -177.3(3) . . . . ?
C10 C9 C22 C21 -1.2(4) . . . . ?
C8 C9 C22 C21 178.5(3) . . . . ?
C29 C24 C25 C26 -0.5(5) . . . . ?
C23 C24 C25 C26 179.3(3) . . . . ?
C24 C25 C26 C27 1.5(5) . . . . ?
C25 C26 C27 C28 -1.5(5) . . . . ?
C25 C26 C27 S1 176.9(2) . . . . ?
O3 S1 C27 C28 -12.0(3) . . . . ?
O1 S1 C27 C28 110.7(2) . . . . ?
O2 S1 C27 C28 -132.1(3) . . . . ?
O3 S1 C27 C26 169.7(3) . . . . ?
O1 S1 C27 C26 -67.7(3) . . . . ?
O2 S1 C27 C26 49.6(3) . . . . ?
C26 C27 C28 C29 0.5(4) . . . . ?
S1 C27 C28 C29 -177.8(2) . . . . ?
C25 C24 C29 C28 -0.4(5) . . . . ?
C23 C24 C29 C28 179.7(3) . . . . ?
C27 C28 C29 C24 0.4(5) . . . . ?

loop_
_cod_related_entry_id
_cod_related_entry_database
_cod_related_entry_code
1 ChemSpider 21149188
